data_7703462
loop_
_publ_author_name
'Kneusels, Nis-Julian H'
'M\"unzer, J\"orn E'
'Flosdorf, Kimon'
'Jiang, Dandan'
'Neum\"uller, Bernhard'
'Zhao, Lili'
'Eichh\"ofer, Andreas'
'Frenking, Gernot'
'Kuzu, Istemi'

_publ_section_title
;
 Double donation in trigonal planar iron-carbodiphosphorane complexes - a
 concise study on their spectroscopic and electronic properties.
;
_journal_issue 8
_journal_name_full 'Dalton transactions (Cambridge, England : 2003)'
_journal_page_first 2537
_journal_page_last 2546
_journal_paper_doi 10.1039/c9dt04725e
_journal_volume 49
_journal_year 2020
_chemical_formula_moiety 'C42 H69 Fe N2 P2 Si4'
_chemical_formula_sum 'C42 H69 Fe N2 P2 Si4'
_chemical_formula_weight 832.14
_space_group_crystal_system triclinic
_space_group_IT_number 2
_space_group_name_Hall '-P 1'
_space_group_name_H-M_alt 'P -1'
_atom_sites_solution_hydrogens calculated
_atom_sites_solution_primary direct
_atom_sites_solution_secondary difmap
_audit_creation_method SHELXL-2016/6
_audit_update_record
;
2019-11-12 deposited with the CCDC.	2020-01-20 downloaded from the CCDC.
;
_cell_angle_alpha 88.64(1)
_cell_angle_beta 83.80(1)
_cell_angle_gamma 71.76(1)
_cell_formula_units_Z 2
_cell_length_a 11.215(1)
_cell_length_b 13.123(1)
_cell_length_c 16.998(1)
_cell_measurement_reflns_used 9000
_cell_measurement_temperature 100(2)
_cell_measurement_theta_max 25.2
_cell_measurement_theta_min 1.7
_cell_volume 2361.9(3)
_computing_cell_refinement 'IPDS 2T (Stoe)'
_computing_data_collection 'IPDS 2T (Stoe)'
_computing_data_reduction 'IPDS 2T (Stoe)'
_computing_publication_material 'WinGX (Farrugia, 2012)'
_computing_structure_refinement 'SHELXL-2016/6 (Sheldrick, 2016)'
_computing_structure_solution 'SHELXS-2013 (Sheldrick, 2013)'
_diffrn_ambient_temperature 100(2)
_diffrn_measured_fraction_theta_full 0.996
_diffrn_measured_fraction_theta_max 0.990
_diffrn_measurement_device_type 'IPDS 2T (Stoe)'
_diffrn_measurement_method 'IPDS 2T (Stoe)'
_diffrn_radiation_type MoK\a
_diffrn_radiation_wavelength 0.71073
_diffrn_reflns_av_R_equivalents 0.0291
_diffrn_reflns_av_unetI/netI 0.0291
_diffrn_reflns_Laue_measured_fraction_full 0.996
_diffrn_reflns_Laue_measured_fraction_max 0.990
_diffrn_reflns_limit_h_max 13
_diffrn_reflns_limit_h_min -13
_diffrn_reflns_limit_k_max 16
_diffrn_reflns_limit_k_min -16
_diffrn_reflns_limit_l_max 20
_diffrn_reflns_limit_l_min -20
_diffrn_reflns_number 18999
_diffrn_reflns_point_group_measured_fraction_full 0.996
_diffrn_reflns_point_group_measured_fraction_max 0.990
_diffrn_reflns_theta_full 25.242
_diffrn_reflns_theta_max 25.894
_diffrn_reflns_theta_min 1.634
_diffrn_source 'fine-focus sealed tube'
_exptl_absorpt_coefficient_mu 0.518
_exptl_absorpt_correction_T_max 0.95
_exptl_absorpt_correction_T_min 0.89
_exptl_absorpt_correction_type numerical
_exptl_absorpt_process_details 'X-red32/X-area (Stoe)'
_exptl_crystal_colour 'pale blue'
_exptl_crystal_density_diffrn 1.170
_exptl_crystal_description rods
_exptl_crystal_F_000 894
_exptl_crystal_size_max 0.23
_exptl_crystal_size_mid 0.15
_exptl_crystal_size_min 0.14
_refine_diff_density_max 0.312
_refine_diff_density_min -0.436
_refine_diff_density_rms 0.043
_refine_ls_extinction_method none
_refine_ls_goodness_of_fit_ref 1.041
_refine_ls_hydrogen_treatment riding
_refine_ls_matrix_type full
_refine_ls_number_parameters 475
_refine_ls_number_reflns 9089
_refine_ls_number_restraints 0
_refine_ls_restrained_S_all 1.041
_refine_ls_R_factor_all 0.0351
_refine_ls_R_factor_gt 0.0287
_refine_ls_shift/su_max 0.002
_refine_ls_shift/su_mean 0.000
_refine_ls_structure_factor_coef Fsqd
_refine_ls_weighting_details 'w=1/[\s^2^(Fo^2^)+(0.0447P)^2^+0.3287P] where P=(Fo^2^+2Fc^2^)/3'
_refine_ls_weighting_scheme calc
_refine_ls_wR_factor_gt 0.0745
_refine_ls_wR_factor_ref 0.0769
_reflns_Friedel_coverage 0.000
_reflns_number_gt 7914
_reflns_number_total 9089
_reflns_threshold_expression 'I > 2\s(I)'
_cod_data_source_file c9dt04725e2.cif
_cod_data_source_block kuzu89
_cod_depositor_comments
;
The following automatic conversions were performed:

data item '_atom_sites_solution_primary' value 'direct methods' was
changed to 'direct'.

Automatic conversion script
Id: cif_fix_values 7556 2019-12-06 15:28:31Z antanas 

 Adding full bibliography for 7703461--7703463.cif.
;
_cod_database_code 7703462
_shelx_shelxl_version_number 2016/6
_shelx_space_group_comment
;
The symmetry employed for this shelxl refinement is uniquely defined
by the following loop, which should always be used as a source of
symmetry information in preference to the above space-group names.
They are only intended as comments.
;

loop_
_space_group_symop_operation_xyz
'x, y, z'
'-x, -y, -z'

loop_
_atom_site_label
_atom_site_type_symbol
_atom_site_fract_x
_atom_site_fract_y
_atom_site_fract_z
_atom_site_U_iso_or_equiv
_atom_site_adp_type
_atom_site_occupancy
_atom_site_site_symmetry_order
_atom_site_calc_flag
_atom_site_refinement_flags_posn
_atom_site_refinement_flags_adp
Fe1 Fe 0.20770(2) 0.31650(2) 0.74459(2) 0.02082(6) Uani 1 1 d . .
Si1 Si -0.06136(4) 0.29892(4) 0.82675(2) 0.02411(10) Uani 1 1 d . .
Si2 Si 0.33764(4) 0.44868(4) 0.62206(3) 0.02952(11) Uani 1 1 d . .
Si3 Si -0.03654(4) 0.36185(3) 0.65803(2) 0.02339(10) Uani 1 1 d . .
Si4 Si 0.20510(4) 0.55576(4) 0.77359(3) 0.02862(10) Uani 1 1 d . .
C1 C 0.34514(14) 0.17335(12) 0.77125(8) 0.0224(3) Uani 1 1 d . .
P1 P 0.47681(4) 0.17515(3) 0.81100(2) 0.02214(9) Uani 1 1 d . .
C2 C 0.55928(15) 0.25630(14) 0.75641(10) 0.0304(4) Uani 1 1 d . .
H21 H 0.590274 0.225451 0.703327 0.0472(7) Uiso 1 1 calc R U
H22 H 0.630821 0.258332 0.784042 0.0472(7) Uiso 1 1 calc R U
H23 H 0.501687 0.329330 0.752117 0.0472(7) Uiso 1 1 calc R U
C3 C 0.59488(14) 0.04661(13) 0.82321(9) 0.0254(3) Uani 1 1 d . .
C4 C 0.57834(16) -0.01789(13) 0.88718(9) 0.0294(3) Uani 1 1 d . .
H41 H 0.506421 0.006964 0.924943 0.035 Uiso 1 1 calc R U
C5 C 0.66579(17) -0.11810(14) 0.89635(11) 0.0368(4) Uani 1 1 d . .
H51 H 0.653607 -0.161525 0.940078 0.044 Uiso 1 1 calc R U
C6 C 0.77064(18) -0.15427(16) 0.84148(12) 0.0431(5) Uani 1 1 d . .
H61 H 0.830742 -0.222639 0.847614 0.052 Uiso 1 1 calc R U
C7 C 0.78825(17) -0.09126(16) 0.77774(12) 0.0425(4) Uani 1 1 d . .
H71 H 0.860299 -0.116633 0.740134 0.051 Uiso 1 1 calc R U
C8 C 0.70134(15) 0.00876(14) 0.76841(10) 0.0326(4) Uani 1 1 d . .
H81 H 0.714231 0.051747 0.724559 0.0472(7) Uiso 1 1 calc R U
C9 C 0.44959(15) 0.23871(13) 0.90831(9) 0.0253(3) Uani 1 1 d . .
C10 C 0.55027(16) 0.22418(14) 0.95381(10) 0.0325(4) Uani 1 1 d . .
H101 H 0.630381 0.174428 0.936816 0.0472(7) Uiso 1 1 calc R U
C11 C 0.53387(17) 0.28195(15) 1.02357(11) 0.0391(4) Uani 1 1 d . .
H111 H 0.602340 0.270902 1.054574 0.0472(7) Uiso 1 1 calc R U
C12 C 0.41808(18) 0.35559(15) 1.04805(10) 0.0382(4) Uani 1 1 d . .
H121 H 0.407603 0.396527 1.095100 0.0472(7) Uiso 1 1 calc R U
C13 C 0.31740(17) 0.36967(14) 1.00399(10) 0.0350(4) Uani 1 1 d . .
H131 H 0.237461 0.419507 1.021215 0.0472(7) Uiso 1 1 calc R U
C14 C 0.33322(15) 0.31085(13) 0.93450(9) 0.0287(3) Uani 1 1 d . .
H141 H 0.263617 0.320240 0.904737 0.0472(7) Uiso 1 1 calc R U
P2 P 0.32285(4) 0.05562(3) 0.74980(2) 0.02175(9) Uani 1 1 d . .
C15 C 0.20970(15) 0.07525(13) 0.67861(9) 0.0270(3) Uani 1 1 d . .
H151 H 0.243083 0.100049 0.628696 0.0472(7) Uiso 1 1 calc R U
H152 H 0.130475 0.129068 0.698958 0.0472(7) Uiso 1 1 calc R U
H153 H 0.194081 0.007286 0.669485 0.0472(7) Uiso 1 1 calc R U
C16 C 0.25702(14) -0.00842(12) 0.83231(9) 0.0241(3) Uani 1 1 d . .
C17 C 0.20793(15) -0.09214(13) 0.82091(10) 0.0288(3) Uani 1 1 d . .
H171 H 0.215170 -0.121623 0.769444 0.0472(7) Uiso 1 1 calc R U
C18 C 0.14884(16) -0.13206(14) 0.88446(10) 0.0325(4) Uani 1 1 d . .
H181 H 0.115101 -0.188494 0.876289 0.0472(7) Uiso 1 1 calc R U
C19 C 0.13859(15) -0.09037(14) 0.95978(10) 0.0312(4) Uani 1 1 d . .
H191 H 0.097620 -0.117929 1.003106 0.0472(7) Uiso 1 1 calc R U
C20 C 0.18810(15) -0.00844(14) 0.97194(9) 0.0299(3) Uani 1 1 d . .
H201 H 0.181997 0.019742 1.023714 0.0472(7) Uiso 1 1 calc R U
C21 C 0.24654(14) 0.03241(13) 0.90854(9) 0.0262(3) Uani 1 1 d . .
H211 H 0.279875 0.088952 0.917147 0.0472(7) Uiso 1 1 calc R U
C22 C 0.45803(15) -0.04803(13) 0.70146(9) 0.0258(3) Uani 1 1 d . .
C23 C 0.50334(16) -0.15174(14) 0.73067(10) 0.0318(4) Uani 1 1 d . .
H231 H 0.465725 -0.170358 0.779370 0.0472(7) Uiso 1 1 calc R U
C24 C 0.60361(18) -0.22783(15) 0.68844(11) 0.0397(4) Uani 1 1 d . .
H241 H 0.634121 -0.298374 0.708519 0.0472(7) Uiso 1 1 calc R U
C25 C 0.65918(18) -0.20190(16) 0.61770(11) 0.0425(4) Uani 1 1 d . .
H251 H 0.727424 -0.254425 0.589097 0.0472(7) Uiso 1 1 calc R U
C26 C 0.61496(17) -0.09868(16) 0.58845(10) 0.0393(4) Uani 1 1 d . .
H261 H 0.653071 -0.080522 0.539754 0.0472(7) Uiso 1 1 calc R U
C27 C 0.51541(16) -0.02220(14) 0.63013(10) 0.0317(4) Uani 1 1 d . .
H271 H 0.485940 0.048416 0.610013 0.0472(7) Uiso 1 1 calc R U
N1 N 0.25737(12) 0.44427(11) 0.71332(7) 0.0260(3) Uani 1 1 d . .
C28 C 0.07454(17) 0.55127(14) 0.85056(10) 0.0353(4) Uani 1 1 d . .
H281 H 0.106352 0.492638 0.887192 0.0472(7) Uiso 1 1 calc R U
H282 H 0.005777 0.539298 0.824953 0.0472(7) Uiso 1 1 calc R U
H283 H 0.043050 0.619517 0.879880 0.0472(7) Uiso 1 1 calc R U
C29 C 0.13842(18) 0.68343(14) 0.71800(11) 0.0385(4) Uani 1 1 d . .
H291 H 0.074575 0.675034 0.685848 0.0472(7) Uiso 1 1 calc R U
H292 H 0.206447 0.698776 0.683504 0.0472(7) Uiso 1 1 calc R U
H293 H 0.099580 0.742851 0.755754 0.0472(7) Uiso 1 1 calc R U
C30 C 0.33437(18) 0.57410(15) 0.82828(12) 0.0400(4) Uani 1 1 d . .
H301 H 0.376061 0.507004 0.854449 0.0472(7) Uiso 1 1 calc R U
H302 H 0.298076 0.631323 0.868068 0.0472(7) Uiso 1 1 calc R U
H303 H 0.396263 0.593512 0.790781 0.0472(7) Uiso 1 1 calc R U
C31 C 0.23422(17) 0.52977(15) 0.54810(10) 0.0371(4) Uani 1 1 d . .
H311 H 0.154902 0.512453 0.551972 0.0472(7) Uiso 1 1 calc R U
H312 H 0.277722 0.512725 0.494602 0.0472(7) Uiso 1 1 calc R U
H313 H 0.216141 0.606374 0.559176 0.0472(7) Uiso 1 1 calc R U
C32 C 0.46675(19) 0.51141(18) 0.62583(12) 0.0450(5) Uani 1 1 d . .
H321 H 0.526566 0.470805 0.661945 0.0472(7) Uiso 1 1 calc R U
H322 H 0.429840 0.585766 0.644762 0.0472(7) Uiso 1 1 calc R U
H323 H 0.511041 0.510289 0.572743 0.0472(7) Uiso 1 1 calc R U
C33 C 0.41444(17) 0.31167(16) 0.57690(10) 0.0366(4) Uani 1 1 d . .
H331 H 0.359415 0.267170 0.589816 0.0472(7) Uiso 1 1 calc R U
H332 H 0.495552 0.278494 0.597972 0.0472(7) Uiso 1 1 calc R U
H333 H 0.428494 0.317760 0.519305 0.0472(7) Uiso 1 1 calc R U
N2 N 0.03021(12) 0.31968(10) 0.74445(7) 0.0233(3) Uani 1 1 d . .
C34 C 0.07695(16) 0.31644(14) 0.56683(9) 0.0312(4) Uani 1 1 d . .
H341 H 0.154978 0.332918 0.572614 0.0472(7) Uiso 1 1 calc R U
H342 H 0.038953 0.353789 0.520679 0.0472(7) Uiso 1 1 calc R U
H343 H 0.096176 0.238881 0.559561 0.0472(7) Uiso 1 1 calc R U
C35 C -0.10199(17) 0.51169(14) 0.65513(10) 0.0337(4) Uani 1 1 d . .
H351 H -0.169130 0.537120 0.698683 0.0472(7) Uiso 1 1 calc R U
H352 H -0.136507 0.533357 0.604577 0.0472(7) Uiso 1 1 calc R U
H353 H -0.034590 0.543003 0.660610 0.0472(7) Uiso 1 1 calc R U
C36 C -0.16639(16) 0.30503(15) 0.64184(10) 0.0322(4) Uani 1 1 d . .
H361 H -0.234003 0.327514 0.685453 0.0472(7) Uiso 1 1 calc R U
H362 H -0.132889 0.226521 0.639865 0.0472(7) Uiso 1 1 calc R U
H363 H -0.200037 0.331416 0.591766 0.0472(7) Uiso 1 1 calc R U
C37 C 0.00955(16) 0.29804(14) 0.92207(9) 0.0312(4) Uani 1 1 d . .
H371 H 0.093123 0.243861 0.918755 0.0472(7) Uiso 1 1 calc R U
H372 H -0.045184 0.280921 0.965836 0.0472(7) Uiso 1 1 calc R U
H373 H 0.017709 0.368861 0.931349 0.0472(7) Uiso 1 1 calc R U
C38 C -0.09186(15) 0.16598(14) 0.82256(9) 0.0294(3) Uani 1 1 d . .
H381 H -0.014329 0.107836 0.830316 0.0472(7) Uiso 1 1 calc R U
H382 H -0.118681 0.157164 0.770838 0.0472(7) Uiso 1 1 calc R U
H383 H -0.158439 0.163810 0.864330 0.0472(7) Uiso 1 1 calc R U
C39 C -0.21828(15) 0.40693(14) 0.84302(10) 0.0327(4) Uani 1 1 d . .
H391 H -0.204766 0.476460 0.849063 0.0472(7) Uiso 1 1 calc R U
H392 H -0.266246 0.391584 0.891000 0.0472(7) Uiso 1 1 calc R U
H393 H -0.265612 0.409050 0.797477 0.0472(7) Uiso 1 1 calc R U
C40 C 0.07171(17) -0.02080(15) 0.49425(11) 0.0388(4) Uani 1 1 d . .
H401 H 0.098393 -0.037144 0.439147 0.0472(7) Uiso 1 1 d R U
H402 H 0.104043 0.034946 0.508757 0.0472(7) Uiso 1 1 d R U
C41 C 0.12882(18) -0.11983(15) 0.54178(12) 0.0402(4) Uani 1 1 d . .
H411 H 0.095902 -0.175465 0.527801 0.0472(7) Uiso 1 1 d R U
H412 H 0.103412 -0.103365 0.596981 0.0472(7) Uiso 1 1 d R U
C42 C 0.27228(19) -0.16097(17) 0.52808(13) 0.0478(5) Uani 1 1 d . .
H421 H 0.303483 -0.223570 0.559466 0.0472(7) Uiso 1 1 d R U
H422 H 0.298143 -0.178920 0.473106 0.0472(7) Uiso 1 1 d R U
H423 H 0.305723 -0.106110 0.542986 0.0472(7) Uiso 1 1 d R U

loop_
_atom_site_aniso_label
_atom_site_aniso_U_11
_atom_site_aniso_U_22
_atom_site_aniso_U_33
_atom_site_aniso_U_23
_atom_site_aniso_U_13
_atom_site_aniso_U_12
Fe1 0.01982(11) 0.02084(12) 0.02239(11) -0.00083(8) -0.00523(8) -0.00614(9)
Si1 0.0218(2) 0.0260(2) 0.0240(2) -0.00230(16) -0.00250(16) -0.00649(17)
Si2 0.0273(2) 0.0352(3) 0.0292(2) 0.00704(19) -0.00808(18) -0.0132(2)
Si3 0.0221(2) 0.0245(2) 0.0242(2) 0.00015(16) -0.00619(16) -0.00714(17)
Si4 0.0320(2) 0.0227(2) 0.0336(2) -0.00035(18) -0.01243(18) -0.00910(19)
C1 0.0207(7) 0.0223(8) 0.0245(7) -0.0022(6) -0.0049(6) -0.0060(6)
P1 0.02014(18) 0.0233(2) 0.02342(18) -0.00150(15) -0.00506(14) -0.00639(16)
C2 0.0270(8) 0.0347(9) 0.0337(8) 0.0043(7) -0.0082(7) -0.0142(7)
C3 0.0224(7) 0.0251(8) 0.0289(7) -0.0038(6) -0.0078(6) -0.0056(6)
C4 0.0292(8) 0.0290(9) 0.0298(8) -0.0032(7) -0.0092(6) -0.0064(7)
C5 0.0411(10) 0.0289(9) 0.0396(9) 0.0005(7) -0.0178(8) -0.0054(8)
C6 0.0368(10) 0.0310(10) 0.0557(11) -0.0062(8) -0.0195(9) 0.0031(8)
C7 0.0257(9) 0.0436(11) 0.0517(11) -0.0134(9) -0.0039(8) -0.0007(8)
C8 0.0263(8) 0.0339(10) 0.0363(9) -0.0061(7) -0.0037(7) -0.0069(7)
C9 0.0268(8) 0.0229(8) 0.0274(7) -0.0015(6) -0.0067(6) -0.0081(7)
C10 0.0260(8) 0.0343(10) 0.0357(8) -0.0082(7) -0.0089(7) -0.0047(7)
C11 0.0341(9) 0.0418(11) 0.0403(9) -0.0119(8) -0.0163(8) -0.0054(8)
C12 0.0425(10) 0.0324(10) 0.0361(9) -0.0131(7) -0.0122(8) -0.0031(8)
C13 0.0349(9) 0.0292(9) 0.0345(9) -0.0076(7) -0.0095(7) 0.0017(7)
C14 0.0281(8) 0.0276(9) 0.0288(8) -0.0023(6) -0.0095(6) -0.0040(7)
P2 0.02186(18) 0.0208(2) 0.02252(18) -0.00249(14) -0.00454(14) -0.00570(16)
C15 0.0286(8) 0.0259(8) 0.0276(7) -0.0041(6) -0.0084(6) -0.0080(7)
C16 0.0205(7) 0.0223(8) 0.0288(7) 0.0004(6) -0.0050(6) -0.0050(6)
C17 0.0289(8) 0.0255(8) 0.0321(8) -0.0028(6) -0.0055(6) -0.0077(7)
C18 0.0316(9) 0.0257(9) 0.0421(9) 0.0032(7) -0.0067(7) -0.0111(7)
C19 0.0264(8) 0.0329(9) 0.0333(8) 0.0071(7) -0.0037(6) -0.0081(7)
C20 0.0276(8) 0.0325(9) 0.0282(8) 0.0012(7) -0.0060(6) -0.0064(7)
C21 0.0226(7) 0.0264(8) 0.0290(8) -0.0002(6) -0.0066(6) -0.0055(7)
C22 0.0254(8) 0.0241(8) 0.0271(7) -0.0059(6) -0.0062(6) -0.0050(6)
C23 0.0312(9) 0.0276(9) 0.0341(8) -0.0030(7) -0.0049(7) -0.0049(7)
C24 0.0378(10) 0.0266(9) 0.0476(10) -0.0082(8) -0.0061(8) 0.0014(8)
C25 0.0345(9) 0.0420(11) 0.0425(10) -0.0161(8) -0.0010(8) 0.0006(8)
C26 0.0352(9) 0.0476(11) 0.0306(8) -0.0082(8) 0.0012(7) -0.0072(9)
C27 0.0306(8) 0.0326(9) 0.0299(8) -0.0049(7) -0.0042(7) -0.0064(7)
N1 0.0265(7) 0.0248(7) 0.0283(6) 0.0000(5) -0.0075(5) -0.0089(6)
C28 0.0390(10) 0.0270(9) 0.0372(9) -0.0056(7) -0.0086(7) -0.0047(8)
C29 0.0446(10) 0.0276(9) 0.0466(10) 0.0017(8) -0.0188(8) -0.0118(8)
C30 0.0434(10) 0.0327(10) 0.0484(10) -0.0035(8) -0.0199(8) -0.0129(8)
C31 0.0396(10) 0.0410(11) 0.0340(9) 0.0091(8) -0.0105(7) -0.0155(8)
C32 0.0395(10) 0.0593(13) 0.0452(10) 0.0156(9) -0.0105(8) -0.0272(10)
C33 0.0301(9) 0.0464(11) 0.0297(8) 0.0025(7) -0.0034(7) -0.0069(8)
N2 0.0220(6) 0.0239(7) 0.0239(6) -0.0017(5) -0.0048(5) -0.0060(5)
C34 0.0319(9) 0.0362(10) 0.0256(7) 0.0015(7) -0.0062(6) -0.0097(8)
C35 0.0373(9) 0.0290(9) 0.0346(9) 0.0021(7) -0.0110(7) -0.0077(8)
C36 0.0314(8) 0.0400(10) 0.0301(8) 0.0037(7) -0.0104(7) -0.0160(8)
C37 0.0352(9) 0.0335(9) 0.0261(8) -0.0006(7) -0.0036(7) -0.0125(8)
C38 0.0275(8) 0.0319(9) 0.0302(8) 0.0014(7) -0.0035(6) -0.0113(7)
C39 0.0266(8) 0.0347(10) 0.0339(8) -0.0053(7) -0.0002(7) -0.0060(7)
C40 0.0383(10) 0.0352(10) 0.0439(10) -0.0057(8) -0.0044(8) -0.0123(8)
C41 0.0411(10) 0.0334(10) 0.0468(10) -0.0057(8) -0.0074(8) -0.0115(8)
C42 0.0404(11) 0.0420(12) 0.0587(12) -0.0075(9) -0.0074(9) -0.0082(9)

loop_
_atom_type_symbol
_atom_type_description
_atom_type_scat_dispersion_real
_atom_type_scat_dispersion_imag
_atom_type_scat_source
C C 0.0033 0.0016 'International Tables Vol C Tables 4.2.6.8 and 6.1.1.4'
H H 0.0000 0.0000 'International Tables Vol C Tables 4.2.6.8 and 6.1.1.4'
N N 0.0061 0.0033 'International Tables Vol C Tables 4.2.6.8 and 6.1.1.4'
Si Si 0.0817 0.0704 'International Tables Vol C Tables 4.2.6.8 and 6.1.1.4'
P P 0.1023 0.0942 'International Tables Vol C Tables 4.2.6.8 and 6.1.1.4'
Fe Fe 0.3463 0.8444 'International Tables Vol C Tables 4.2.6.8 and 6.1.1.4'

loop_
_geom_angle_atom_site_label_1
_geom_angle_atom_site_label_2
_geom_angle_atom_site_label_3
_geom_angle
_geom_angle_site_symmetry_1
_geom_angle_site_symmetry_3
N1 Fe1 N2 120.21(5) . .
N1 Fe1 C1 120.03(6) . .
N2 Fe1 C1 119.64(6) . .
N2 Si1 C37 114.19(7) . .
N2 Si1 C39 112.87(7) . .
C37 Si1 C39 103.73(8) . .
N2 Si1 C38 112.13(7) . .
C37 Si1 C38 105.29(8) . .
C39 Si1 C38 107.95(8) . .
N1 Si2 C33 112.22(8) . .
N1 Si2 C31 113.31(8) . .
C33 Si2 C31 106.37(8) . .
N1 Si2 C32 112.62(8) . .
C33 Si2 C32 106.56(9) . .
C31 Si2 C32 105.19(8) . .
N2 Si3 C35 111.34(7) . .
N2 Si3 C34 113.32(7) . .
C35 Si3 C34 107.64(8) . .
N2 Si3 C36 113.31(7) . .
C35 Si3 C36 108.07(8) . .
C34 Si3 C36 102.63(8) . .
N1 Si4 C28 112.99(7) . .
N1 Si4 C30 112.10(8) . .
C28 Si4 C30 106.40(9) . .
N1 Si4 C29 112.89(8) . .
C28 Si4 C29 104.75(9) . .
C30 Si4 C29 107.16(8) . .
P2 C1 P1 120.76(9) . .
P2 C1 Fe1 118.19(7) . .
P1 C1 Fe1 121.04(8) . .
C1 P1 C2 113.15(7) . .
C1 P1 C3 116.85(7) . .
C2 P1 C3 105.67(8) . .
C1 P1 C9 115.40(7) . .
C2 P1 C9 100.02(8) . .
C3 P1 C9 103.90(7) . .
P1 C2 H21 109.5 . .
P1 C2 H22 109.5 . .
H21 C2 H22 109.5 . .
P1 C2 H23 109.5 . .
H21 C2 H23 109.5 . .
H22 C2 H23 109.5 . .
C4 C3 C8 118.75(15) . .
C4 C3 P1 119.86(12) . .
C8 C3 P1 121.37(13) . .
C5 C4 C3 120.80(16) . .
C5 C4 H41 119.6 . .
C3 C4 H41 119.6 . .
C6 C5 C4 119.64(18) . .
C6 C5 H51 120.2 . .
C4 C5 H51 120.2 . .
C7 C6 C5 120.21(17) . .
C7 C6 H61 119.9 . .
C5 C6 H61 119.9 . .
C6 C7 C8 120.33(18) . .
C6 C7 H71 119.8 . .
C8 C7 H71 119.8 . .
C7 C8 C3 120.27(17) . .
C7 C8 H81 119.9 . .
C3 C8 H81 119.9 . .
C14 C9 C10 118.92(14) . .
C14 C9 P1 120.76(11) . .
C10 C9 P1 119.94(12) . .
C11 C10 C9 120.40(16) . .
C11 C10 H101 119.8 . .
C9 C10 H101 119.8 . .
C12 C11 C10 120.11(15) . .
C12 C11 H111 119.9 . .
C10 C11 H111 119.9 . .
C11 C12 C13 119.96(16) . .
C11 C12 H121 120.0 . .
C13 C12 H121 120.0 . .
C12 C13 C14 120.02(16) . .
C12 C13 H131 120.0 . .
C14 C13 H131 120.0 . .
C9 C14 C13 120.57(14) . .
C9 C14 H141 119.7 . .
C13 C14 H141 119.7 . .
C1 P2 C15 110.67(7) . .
C1 P2 C22 116.98(7) . .
C15 P2 C22 101.75(7) . .
C1 P2 C16 115.72(7) . .
C15 P2 C16 103.46(7) . .
C22 P2 C16 106.56(7) . .
P2 C15 H151 109.5 . .
P2 C15 H152 109.5 . .
H151 C15 H152 109.5 . .
P2 C15 H153 109.5 . .
H151 C15 H153 109.5 . .
H152 C15 H153 109.5 . .
C21 C16 C17 118.74(14) . .
C21 C16 P2 119.01(12) . .
C17 C16 P2 122.07(12) . .
C18 C17 C16 120.14(15) . .
C18 C17 H171 119.9 . .
C16 C17 H171 119.9 . .
C19 C18 C17 120.47(15) . .
C19 C18 H181 119.8 . .
C17 C18 H181 119.8 . .
C18 C19 C20 119.91(15) . .
C18 C19 H191 120.0 . .
C20 C19 H191 120.0 . .
C19 C20 C21 119.92(15) . .
C19 C20 H201 120.0 . .
C21 C20 H201 120.0 . .
C20 C21 C16 120.81(15) . .
C20 C21 H211 119.6 . .
C16 C21 H211 119.6 . .
C23 C22 C27 119.04(15) . .
C23 C22 P2 123.39(12) . .
C27 C22 P2 117.53(12) . .
C24 C23 C22 119.95(16) . .
C24 C23 H231 120.0 . .
C22 C23 H231 120.0 . .
C25 C24 C23 120.65(17) . .
C25 C24 H241 119.7 . .
C23 C24 H241 119.7 . .
C24 C25 C26 119.72(17) . .
C24 C25 H251 120.1 . .
C26 C25 H251 120.1 . .
C27 C26 C25 120.11(17) . .
C27 C26 H261 119.9 . .
C25 C26 H261 119.9 . .
C26 C27 C22 120.52(17) . .
C26 C27 H271 119.7 . .
C22 C27 H271 119.7 . .
Si4 N1 Si2 120.31(8) . .
Si4 N1 Fe1 119.19(7) . .
Si2 N1 Fe1 120.14(7) . .
Si4 C28 H281 109.5 . .
Si4 C28 H282 109.5 . .
H281 C28 H282 109.5 . .
Si4 C28 H283 109.5 . .
H281 C28 H283 109.5 . .
H282 C28 H283 109.5 . .
Si4 C29 H291 109.5 . .
Si4 C29 H292 109.5 . .
H291 C29 H292 109.5 . .
Si4 C29 H293 109.5 . .
H291 C29 H293 109.5 . .
H292 C29 H293 109.5 . .
Si4 C30 H301 109.5 . .
Si4 C30 H302 109.5 . .
H301 C30 H302 109.5 . .
Si4 C30 H303 109.5 . .
H301 C30 H303 109.5 . .
H302 C30 H303 109.5 . .
Si2 C31 H311 109.5 . .
Si2 C31 H312 109.5 . .
H311 C31 H312 109.5 . .
Si2 C31 H313 109.5 . .
H311 C31 H313 109.5 . .
H312 C31 H313 109.5 . .
Si2 C32 H321 109.5 . .
Si2 C32 H322 109.5 . .
H321 C32 H322 109.5 . .
Si2 C32 H323 109.5 . .
H321 C32 H323 109.5 . .
H322 C32 H323 109.5 . .
Si2 C33 H331 109.5 . .
Si2 C33 H332 109.5 . .
H331 C33 H332 109.5 . .
Si2 C33 H333 109.5 . .
H331 C33 H333 109.5 . .
H332 C33 H333 109.5 . .
Si1 N2 Si3 119.98(7) . .
Si1 N2 Fe1 123.85(7) . .
Si3 N2 Fe1 115.69(7) . .
Si3 C34 H341 109.5 . .
Si3 C34 H342 109.5 . .
H341 C34 H342 109.5 . .
Si3 C34 H343 109.5 . .
H341 C34 H343 109.5 . .
H342 C34 H343 109.5 . .
Si3 C35 H351 109.5 . .
Si3 C35 H352 109.5 . .
H351 C35 H352 109.5 . .
Si3 C35 H353 109.5 . .
H351 C35 H353 109.5 . .
H352 C35 H353 109.5 . .
Si3 C36 H361 109.5 . .
Si3 C36 H362 109.5 . .
H361 C36 H362 109.5 . .
Si3 C36 H363 109.5 . .
H361 C36 H363 109.5 . .
H362 C36 H363 109.5 . .
Si1 C37 H371 109.5 . .
Si1 C37 H372 109.5 . .
H371 C37 H372 109.5 . .
Si1 C37 H373 109.5 . .
H371 C37 H373 109.5 . .
H372 C37 H373 109.5 . .
Si1 C38 H381 109.5 . .
Si1 C38 H382 109.5 . .
H381 C38 H382 109.5 . .
Si1 C38 H383 109.5 . .
H381 C38 H383 109.5 . .
H382 C38 H383 109.5 . .
Si1 C39 H391 109.5 . .
Si1 C39 H392 109.5 . .
H391 C39 H392 109.5 . .
Si1 C39 H393 109.5 . .
H391 C39 H393 109.5 . .
H392 C39 H393 109.5 . .
C41 C40 C40 114.1(2) . 2_556
C41 C40 H401 108.7 . .
C40 C40 H401 108.6 2_556 .
C41 C40 H402 108.7 . .
C40 C40 H402 108.8 2_556 .
H401 C40 H402 107.8 . .
C40 C41 C42 113.06(17) . .
C40 C41 H411 108.8 . .
C42 C41 H411 109.0 . .
C40 C41 H412 108.8 . .
C42 C41 H412 109.2 . .
H411 C41 H412 107.9 . .
C41 C42 H421 109.6 . .
C41 C42 H422 109.5 . .
H421 C42 H422 109.5 . .
C41 C42 H423 109.3 . .
H421 C42 H423 109.5 . .
H422 C42 H423 109.5 . .

loop_
_geom_bond_atom_site_label_1
_geom_bond_atom_site_label_2
_geom_bond_distance
_geom_bond_site_symmetry_2
Fe1 N1 1.9704(13) .
Fe1 N2 1.9782(13) .
Fe1 C1 2.0995(15) .
Si1 N2 1.7124(13) .
Si1 C37 1.8787(16) .
Si1 C39 1.8800(18) .
Si1 C38 1.8842(17) .
Si2 N1 1.7167(14) .
Si2 C33 1.875(2) .
Si2 C31 1.8807(17) .
Si2 C32 1.8834(18) .
Si3 N2 1.7217(12) .
Si3 C35 1.8728(18) .
Si3 C34 1.8765(17) .
Si3 C36 1.8785(16) .
Si4 N1 1.7142(14) .
Si4 C28 1.8697(19) .
Si4 C30 1.8825(18) .
Si4 C29 1.8847(18) .
C1 P2 1.6942(15) .
C1 P1 1.6960(14) .
P1 C2 1.7986(16) .
P1 C3 1.8128(16) .
P1 C9 1.8225(16) .
C2 H21 0.9800 .
C2 H22 0.9800 .
C2 H23 0.9800 .
C3 C4 1.394(2) .
C3 C8 1.397(2) .
C4 C5 1.390(2) .
C4 H41 0.9500 .
C5 C6 1.383(3) .
C5 H51 0.9500 .
C6 C7 1.382(3) .
C6 H61 0.9500 .
C7 C8 1.386(3) .
C7 H71 0.9500 .
C8 H81 0.9500 .
C9 C14 1.385(2) .
C9 C10 1.399(2) .
C10 C11 1.387(2) .
C10 H101 0.9500 .
C11 C12 1.382(3) .
C11 H111 0.9500 .
C12 C13 1.384(2) .
C12 H121 0.9500 .
C13 C14 1.391(2) .
C13 H131 0.9500 .
C14 H141 0.9500 .
P2 C15 1.8036(15) .
P2 C22 1.8212(16) .
P2 C16 1.8241(16) .
C15 H151 0.9800 .
C15 H152 0.9800 .
C15 H153 0.9800 .
C16 C21 1.393(2) .
C16 C17 1.400(2) .
C17 C18 1.384(2) .
C17 H171 0.9500 .
C18 C19 1.384(2) .
C18 H181 0.9500 .
C19 C20 1.384(2) .
C19 H191 0.9500 .
C20 C21 1.385(2) .
C20 H201 0.9500 .
C21 H211 0.9500 .
C22 C23 1.395(2) .
C22 C27 1.396(2) .
C23 C24 1.391(3) .
C23 H231 0.9500 .
C24 C25 1.379(3) .
C24 H241 0.9500 .
C25 C26 1.389(3) .
C25 H251 0.9500 .
C26 C27 1.385(3) .
C26 H261 0.9500 .
C27 H271 0.9500 .
C28 H281 0.9800 .
C28 H282 0.9800 .
C28 H283 0.9800 .
C29 H291 0.9800 .
C29 H292 0.9800 .
C29 H293 0.9800 .
C30 H301 0.9800 .
C30 H302 0.9800 .
C30 H303 0.9800 .
C31 H311 0.9800 .
C31 H312 0.9800 .
C31 H313 0.9800 .
C32 H321 0.9800 .
C32 H322 0.9800 .
C32 H323 0.9800 .
C33 H331 0.9800 .
C33 H332 0.9800 .
C33 H333 0.9800 .
C34 H341 0.9800 .
C34 H342 0.9800 .
C34 H343 0.9800 .
C35 H351 0.9800 .
C35 H352 0.9800 .
C35 H353 0.9800 .
C36 H361 0.9800 .
C36 H362 0.9800 .
C36 H363 0.9800 .
C37 H371 0.9800 .
C37 H372 0.9800 .
C37 H373 0.9800 .
C38 H381 0.9800 .
C38 H382 0.9800 .
C38 H383 0.9800 .
C39 H391 0.9800 .
C39 H392 0.9800 .
C39 H393 0.9800 .
C40 C41 1.514(3) .
C40 C40 1.520(4) 2_556
C40 H401 0.9600 .
C40 H402 0.9599 .
C41 C42 1.522(3) .
C41 H411 0.9601 .
C41 H412 0.9600 .
C42 H421 0.9600 .
C42 H422 0.9601 .
C42 H423 0.9599 .
